data_4343974
loop_
_publ_author_name
'Koellner, Connor A.'
'Piro, Nicholas A.'
'Kassel, W. Scott'
'Goldsmith, Christian R.'
'Graves, Christopher R.'

_publ_section_title
;
 Synthesis and Characterization of \a-Diimine Complexes of Group 13 Metals
 and Their Catalytic Activity toward the Epoxidation of Alkenes.
;
_journal_issue 15
_journal_name_full 'Inorganic chemistry'
_journal_page_first 7139
_journal_page_last 7141
_journal_paper_doi 10.1021/acs.inorgchem.5b01136
_journal_volume 54
_journal_year 2015
_chemical_formula_sum 'C32 H32 Cl6 Ga2 N4'
_chemical_formula_weight 824.75
_space_group_crystal_system triclinic
_space_group_IT_number 2
_space_group_name_Hall '-P 1'
_space_group_name_H-M_alt 'P -1'
_symmetry_space_group_name_Hall '-P 1'
_symmetry_space_group_name_H-M 'P -1'
_atom_sites_solution_hydrogens geom
_audit_creation_method SHELXL-2014/6
_cell_angle_alpha 93.2436(12)
_cell_angle_beta 92.1777(12)
_cell_angle_gamma 101.1903(12)
_cell_formula_units_Z 2
_cell_length_a 9.9797(2)
_cell_length_b 10.1045(2)
_cell_length_c 17.4938(4)
_cell_measurement_reflns_used 9984
_cell_measurement_temperature 100(2)
_cell_measurement_theta_max 33.15
_cell_measurement_theta_min 2.30
_cell_volume 1725.60(6)
_computing_cell_refinement 'Bruker SAINT'
_computing_data_collection 'Bruker APEX2'
_computing_data_reduction 'Bruker SAINT'
_computing_molecular_graphics 'Bruker SHELXTL'
_computing_publication_material 'Bruker SHELXTL'
_computing_structure_refinement 'SHELXL-2014/6 (Sheldrick, 2014)'
_computing_structure_solution 'SHELXS-97 (Sheldrick 2008)'
_diffrn_ambient_temperature 100(2)
_diffrn_measured_fraction_theta_full 1.000
_diffrn_measured_fraction_theta_max 1.000
_diffrn_measurement_device_type 'Bruker APEX-II CCD'
_diffrn_measurement_method '\f and \w scans'
_diffrn_radiation_type MoK\a
_diffrn_radiation_wavelength 0.71073
_diffrn_reflns_av_R_equivalents 0.0349
_diffrn_reflns_av_unetI/netI 0.0230
_diffrn_reflns_laue_measured_fraction_full 1.000
_diffrn_reflns_laue_measured_fraction_max 1.000
_diffrn_reflns_limit_h_max 14
_diffrn_reflns_limit_h_min -14
_diffrn_reflns_limit_k_max 15
_diffrn_reflns_limit_k_min -15
_diffrn_reflns_limit_l_max 26
_diffrn_reflns_limit_l_min -26
_diffrn_reflns_number 76266
_diffrn_reflns_point_group_measured_fraction_full 1.000
_diffrn_reflns_point_group_measured_fraction_max 1.000
_diffrn_reflns_theta_full 25.242
_diffrn_reflns_theta_max 32.028
_diffrn_reflns_theta_min 2.059
_exptl_absorpt_coefficient_mu 2.055
_exptl_absorpt_correction_T_max 0.7465
_exptl_absorpt_correction_T_min 0.6919
_exptl_absorpt_correction_type multi-scan
_exptl_absorpt_process_details SADABS
_exptl_crystal_colour colorless
_exptl_crystal_density_diffrn 1.587
_exptl_crystal_description block
_exptl_crystal_F_000 832
_exptl_crystal_size_max 0.330
_exptl_crystal_size_mid 0.300
_exptl_crystal_size_min 0.300
_refine_diff_density_max 0.482
_refine_diff_density_min -0.340
_refine_diff_density_rms 0.066
_refine_ls_extinction_method none
_refine_ls_goodness_of_fit_ref 1.038
_refine_ls_hydrogen_treatment constr
_refine_ls_matrix_type full
_refine_ls_number_parameters 401
_refine_ls_number_reflns 11992
_refine_ls_number_restraints 0
_refine_ls_restrained_S_all 1.038
_refine_ls_R_factor_all 0.0301
_refine_ls_R_factor_gt 0.0240
_refine_ls_shift/su_max 0.004
_refine_ls_shift/su_mean 0.000
_refine_ls_structure_factor_coef Fsqd
_refine_ls_weighting_details 'w=1/[\s^2^(Fo^2^)+(0.0259P)^2^+0.6149P] where P=(Fo^2^+2Fc^2^)/3'
_refine_ls_weighting_scheme calc
_refine_ls_wR_factor_gt 0.0555
_refine_ls_wR_factor_ref 0.0577
_reflns_Friedel_coverage 0.000
_reflns_number_gt 10513
_reflns_number_total 11992
_reflns_threshold_expression 'I > 2\s(I)'
_cod_data_source_file ic5b01136_si_002.cif
_cod_data_source_block grav037
_cod_depositor_comments 'Adding full bibliography for 4343974--4343976.cif.'
_cod_database_code 4343974
_shelx_space_group_comment
; 
The symmetry employed for this shelxl refinement is uniquely defined 
by the following loop, which should always be used as a source of 
symmetry information in preference to the above space-group names. 
They are only intended as comments. 
;
_shelx_estimated_absorpt_t_min 0.550
_shelx_estimated_absorpt_t_max 0.578
_shelxl_version_number 2014/6

loop_
_space_group_symop_operation_xyz
'x, y, z'
'-x, -y, -z'

loop_
_atom_site_label
_atom_site_type_symbol
_atom_site_fract_x
_atom_site_fract_y
_atom_site_fract_z
_atom_site_U_iso_or_equiv
_atom_site_adp_type
_atom_site_occupancy
_atom_site_site_symmetry_order
_atom_site_calc_flag
_atom_site_refinement_flags_posn
_atom_site_refinement_flags_adp
Ga1 Ga 0.73288(2) 0.87359(2) 0.72432(2) 0.00893(3) Uani 1 1 d . .
Cl1 Cl 0.52262(3) 0.86947(3) 0.76284(2) 0.01615(5) Uani 1 1 d . .
C3 C 0.96511(12) 0.99345(11) 0.83140(7) 0.0127(2) Uani 1 1 d . .
N2 N 0.83475(10) 0.97704(9) 0.82518(5) 0.01072(17) Uani 1 1 d . .
Cl2 Cl 0.76766(3) 1.06336(3) 0.66075(2) 0.01314(5) Uani 1 1 d . .
N1 N 0.95022(10) 0.86729(9) 0.71319(5) 0.01082(17) Uani 1 1 d . .
C4 C 1.05464(14) 1.07366(14) 0.89472(7) 0.0209(3) Uani 1 1 d . .
H2A H 0.9991 1.1192 0.9285 0.031 Uiso 1 1 calc R U
H2B H 1.1244 1.1414 0.8731 0.031 Uiso 1 1 calc R U
H2C H 1.0992 1.0132 0.9242 0.031 Uiso 1 1 calc R U
N3 N 0.68101(10) 0.74005(9) 0.62614(5) 0.01061(17) Uani 1 1 d . .
C1 C 1.03205(12) 0.92843(11) 0.76764(7) 0.0125(2) Uani 1 1 d . .
N4 N 0.73358(10) 0.67814(9) 0.76575(5) 0.01121(17) Uani 1 1 d . .
C2 C 1.18394(13) 0.94323(14) 0.77108(8) 0.0197(2) Uani 1 1 d . .
H4A H 1.2114 0.8919 0.7272 0.029 Uiso 1 1 calc R U
H4B H 1.2137 0.9086 0.8187 0.029 Uiso 1 1 calc R U
H4C H 1.2265 1.0389 0.7696 0.029 Uiso 1 1 calc R U
C5 C 0.68155(11) 0.61487(11) 0.63444(6) 0.01113(19) Uani 1 1 d . .
C6 C 0.65424(13) 0.50441(12) 0.57223(7) 0.0164(2) Uani 1 1 d . .
H6A H 0.6253 0.5401 0.5247 0.025 Uiso 1 1 calc R U
H6B H 0.5817 0.4316 0.5869 0.025 Uiso 1 1 calc R U
H6C H 0.7377 0.4691 0.5642 0.025 Uiso 1 1 calc R U
C7 C 0.71018(11) 0.57881(11) 0.71501(7) 0.01156(19) Uani 1 1 d . .
C8 C 0.70679(14) 0.43424(12) 0.72992(7) 0.0180(2) Uani 1 1 d . .
H8A H 0.7287 0.4271 0.7844 0.027 Uiso 1 1 calc R U
H8B H 0.7742 0.3998 0.6992 0.027 Uiso 1 1 calc R U
H8C H 0.6153 0.3810 0.7159 0.027 Uiso 1 1 calc R U
C15 C 0.76610(12) 1.04663(11) 0.88112(6) 0.0128(2) Uani 1 1 d . .
C20 C 0.74325(18) 1.17371(14) 0.86603(8) 0.0268(3) Uani 1 1 d . .
H12 H 0.7689 1.2118 0.8191 0.032 Uiso 1 1 calc R U
C19 C 0.6823(2) 1.24467(16) 0.92066(9) 0.0344(4) Uani 1 1 d . .
H13 H 0.6664 1.3321 0.9111 0.041 Uiso 1 1 calc R U
C18 C 0.64461(16) 1.18870(16) 0.98885(8) 0.0269(3) Uani 1 1 d . .
H14 H 0.6040 1.2381 1.0262 0.032 Uiso 1 1 calc R U
C17 C 0.66601(14) 1.06073(15) 1.00265(8) 0.0216(3) Uani 1 1 d . .
H15 H 0.6391 1.0220 1.0493 0.026 Uiso 1 1 calc R U
C16 C 0.72679(13) 0.98849(12) 0.94842(7) 0.0160(2) Uani 1 1 d . .
H16 H 0.7411 0.9004 0.9576 0.019 Uiso 1 1 calc R U
C9 C 1.00523(11) 0.81481(11) 0.64594(7) 0.01201(19) Uani 1 1 d . .
C14 C 1.04621(13) 0.90288(12) 0.58945(7) 0.0161(2) Uani 1 1 d . .
H22 H 1.0393 0.9952 0.5962 0.019 Uiso 1 1 calc R U
C13 C 1.09739(14) 0.85491(14) 0.52301(8) 0.0207(2) Uani 1 1 d . .
H23 H 1.1267 0.9147 0.4843 0.025 Uiso 1 1 calc R U
C12 C 1.10569(14) 0.71999(14) 0.51318(8) 0.0211(3) Uani 1 1 d . .
H24 H 1.1379 0.6869 0.4669 0.025 Uiso 1 1 calc R U
C11 C 1.06737(13) 0.63266(13) 0.57037(8) 0.0194(2) Uani 1 1 d . .
H25 H 1.0755 0.5406 0.5637 0.023 Uiso 1 1 calc R U
C10 C 1.01688(12) 0.67990(12) 0.63771(7) 0.0153(2) Uani 1 1 d . .
H26 H 0.9909 0.6209 0.6773 0.018 Uiso 1 1 calc R U
C21 C 0.64170(12) 0.78061(11) 0.55223(6) 0.01163(19) Uani 1 1 d . .
C22 C 0.51382(12) 0.81403(11) 0.54337(7) 0.0140(2) Uani 1 1 d . .
H32 H 0.4562 0.8133 0.5854 0.017 Uiso 1 1 calc R U
C23 C 0.47151(13) 0.84865(12) 0.47176(7) 0.0170(2) Uani 1 1 d . .
H33 H 0.3838 0.8707 0.4648 0.020 Uiso 1 1 calc R U
C24 C 0.55590(14) 0.85129(12) 0.41051(7) 0.0184(2) Uani 1 1 d . .
H34 H 0.5265 0.8760 0.3620 0.022 Uiso 1 1 calc R U
C25 C 0.68342(14) 0.81769(13) 0.42033(7) 0.0190(2) Uani 1 1 d . .
H35 H 0.7411 0.8189 0.3783 0.023 Uiso 1 1 calc R U
C26 C 0.72749(13) 0.78219(12) 0.49140(7) 0.0164(2) Uani 1 1 d . .
H36 H 0.8149 0.7594 0.4982 0.020 Uiso 1 1 calc R U
C27 C 0.75734(12) 0.65543(11) 0.84502(6) 0.0129(2) Uani 1 1 d . .
C28 C 0.64818(14) 0.63965(12) 0.89309(7) 0.0172(2) Uani 1 1 d . .
H42 H 0.5584 0.6419 0.8738 0.021 Uiso 1 1 calc R U
C29 C 0.67371(16) 0.62044(13) 0.97031(7) 0.0219(3) Uani 1 1 d . .
H43 H 0.6004 0.6093 1.0040 0.026 Uiso 1 1 calc R U
C30 C 0.80464(17) 0.61751(13) 0.99840(7) 0.0239(3) Uani 1 1 d . .
H44 H 0.8208 0.6045 1.0511 0.029 Uiso 1 1 calc R U
C31 C 0.91214(16) 0.63352(14) 0.94965(8) 0.0239(3) Uani 1 1 d . .
H45 H 1.0019 0.6315 0.9690 0.029 Uiso 1 1 calc R U
C32 C 0.88881(14) 0.65249(13) 0.87243(7) 0.0189(2) Uani 1 1 d . .
H46 H 0.9622 0.6633 0.8389 0.023 Uiso 1 1 calc R U
Ga2 Ga 0.25378(2) 0.44331(2) 0.75647(2) 0.01634(3) Uani 1 1 d . .
Cl3 Cl 0.05540(4) 0.31954(4) 0.72051(3) 0.03437(9) Uani 1 1 d . .
Cl4 Cl 0.37389(4) 0.31564(3) 0.81382(2) 0.02512(7) Uani 1 1 d . .
Cl5 Cl 0.22824(4) 0.60714(3) 0.83701(2) 0.02476(7) Uani 1 1 d . .
Cl6 Cl 0.35679(3) 0.52513(3) 0.65772(2) 0.02209(6) Uani 1 1 d . .

loop_
_atom_site_aniso_label
_atom_site_aniso_U_11
_atom_site_aniso_U_22
_atom_site_aniso_U_33
_atom_site_aniso_U_23
_atom_site_aniso_U_13
_atom_site_aniso_U_12
Ga1 0.00929(6) 0.00859(5) 0.00893(6) -0.00025(4) -0.00018(4) 0.00218(4)
Cl1 0.01066(12) 0.01812(12) 0.01964(13) -0.00209(10) 0.00245(10) 0.00339(9)
C3 0.0143(5) 0.0114(5) 0.0118(5) 0.0006(4) -0.0016(4) 0.0018(4)
N2 0.0132(4) 0.0097(4) 0.0094(4) 0.0001(3) -0.0002(3) 0.0030(3)
Cl2 0.01623(12) 0.01057(11) 0.01252(12) 0.00186(8) -0.00141(9) 0.00249(9)
N1 0.0114(4) 0.0106(4) 0.0107(4) 0.0010(3) 0.0016(3) 0.0025(3)
C4 0.0162(6) 0.0270(6) 0.0166(6) -0.0070(5) -0.0044(5) 0.0008(5)
N3 0.0096(4) 0.0112(4) 0.0108(4) 0.0001(3) -0.0003(3) 0.0019(3)
C1 0.0116(5) 0.0120(5) 0.0141(5) 0.0017(4) 0.0005(4) 0.0026(4)
N4 0.0116(4) 0.0115(4) 0.0108(4) 0.0017(3) 0.0013(3) 0.0025(3)
C2 0.0112(5) 0.0238(6) 0.0231(6) -0.0047(5) -0.0023(4) 0.0036(4)
C5 0.0091(5) 0.0118(5) 0.0124(5) -0.0002(4) 0.0010(4) 0.0020(4)
C6 0.0203(6) 0.0127(5) 0.0155(5) -0.0041(4) -0.0002(4) 0.0033(4)
C7 0.0104(5) 0.0111(4) 0.0137(5) 0.0018(4) 0.0015(4) 0.0028(4)
C8 0.0260(6) 0.0107(5) 0.0182(6) 0.0019(4) 0.0020(5) 0.0054(4)
C15 0.0145(5) 0.0131(5) 0.0113(5) -0.0025(4) -0.0006(4) 0.0048(4)
C20 0.0485(9) 0.0198(6) 0.0170(6) 0.0012(5) 0.0046(6) 0.0184(6)
C19 0.0576(11) 0.0278(7) 0.0253(7) -0.0048(6) 0.0019(7) 0.0286(7)
C18 0.0265(7) 0.0376(8) 0.0191(6) -0.0112(6) -0.0013(5) 0.0166(6)
C17 0.0170(6) 0.0322(7) 0.0141(6) -0.0043(5) 0.0020(5) 0.0023(5)
C16 0.0168(6) 0.0168(5) 0.0134(5) -0.0010(4) 0.0009(4) 0.0019(4)
C9 0.0097(5) 0.0136(5) 0.0126(5) -0.0010(4) 0.0009(4) 0.0024(4)
C14 0.0166(5) 0.0162(5) 0.0168(5) 0.0023(4) 0.0048(4) 0.0053(4)
C13 0.0203(6) 0.0266(6) 0.0174(6) 0.0044(5) 0.0068(5) 0.0082(5)
C12 0.0187(6) 0.0281(6) 0.0183(6) -0.0036(5) 0.0056(5) 0.0095(5)
C11 0.0182(6) 0.0173(5) 0.0233(6) -0.0044(5) 0.0018(5) 0.0066(4)
C10 0.0147(5) 0.0133(5) 0.0183(6) 0.0009(4) 0.0026(4) 0.0034(4)
C21 0.0143(5) 0.0095(4) 0.0104(5) -0.0008(4) -0.0022(4) 0.0016(4)
C22 0.0146(5) 0.0132(5) 0.0142(5) 0.0005(4) -0.0011(4) 0.0033(4)
C23 0.0187(6) 0.0128(5) 0.0187(6) 0.0005(4) -0.0056(4) 0.0031(4)
C24 0.0264(6) 0.0136(5) 0.0129(5) 0.0017(4) -0.0058(5) -0.0005(4)
C25 0.0239(6) 0.0188(6) 0.0124(5) -0.0001(4) 0.0015(5) -0.0006(5)
C26 0.0159(5) 0.0190(5) 0.0142(5) -0.0002(4) 0.0011(4) 0.0031(4)
C27 0.0178(5) 0.0106(5) 0.0104(5) 0.0017(4) 0.0011(4) 0.0027(4)
C28 0.0211(6) 0.0142(5) 0.0158(5) 0.0009(4) 0.0046(4) 0.0013(4)
C29 0.0341(8) 0.0159(5) 0.0151(6) 0.0019(4) 0.0092(5) 0.0018(5)
C30 0.0422(8) 0.0164(6) 0.0120(5) 0.0028(4) -0.0013(5) 0.0033(5)
C31 0.0297(7) 0.0238(6) 0.0183(6) 0.0057(5) -0.0066(5) 0.0058(5)
C32 0.0189(6) 0.0225(6) 0.0164(6) 0.0063(5) 0.0002(5) 0.0055(5)
Ga2 0.01224(6) 0.01713(6) 0.01849(7) 0.00036(5) 0.00216(5) -0.00005(5)
Cl3 0.01578(15) 0.0373(2) 0.0439(2) -0.00148(16) -0.00123(14) -0.00812(13)
Cl4 0.02259(16) 0.02430(15) 0.03035(17) 0.00733(13) 0.00377(13) 0.00717(12)
Cl5 0.02908(17) 0.02274(15) 0.02370(15) -0.00056(12) 0.00856(13) 0.00740(12)
Cl6 0.02205(15) 0.02402(14) 0.01903(14) 0.00193(11) 0.00487(11) 0.00070(11)

loop_
_atom_type_symbol
_atom_type_description
_atom_type_scat_dispersion_real
_atom_type_scat_dispersion_imag
_atom_type_scat_source
C C 0.0033 0.0016 'International Tables Vol C Tables 4.2.6.8 and 6.1.1.4'
H H 0.0000 0.0000 'International Tables Vol C Tables 4.2.6.8 and 6.1.1.4'
N N 0.0061 0.0033 'International Tables Vol C Tables 4.2.6.8 and 6.1.1.4'
Cl Cl 0.1484 0.1585 'International Tables Vol C Tables 4.2.6.8 and 6.1.1.4'
Ga Ga 0.2307 1.6083 'International Tables Vol C Tables 4.2.6.8 and 6.1.1.4'

loop_
_geom_angle_atom_site_label_1
_geom_angle_atom_site_label_2
_geom_angle_atom_site_label_3
_geom_angle
N3 Ga1 N2 162.72(4)
N3 Ga1 N4 75.92(4)
N2 Ga1 N4 93.34(4)
N3 Ga1 N1 90.30(4)
N2 Ga1 N1 74.45(4)
N4 Ga1 N1 80.81(4)
N3 Ga1 Cl1 97.93(3)
N2 Ga1 Cl1 95.79(3)
N4 Ga1 Cl1 91.37(3)
N1 Ga1 Cl1 166.98(3)
N3 Ga1 Cl2 95.72(3)
N2 Ga1 Cl2 91.92(3)
N4 Ga1 Cl2 166.06(3)
N1 Ga1 Cl2 88.19(3)
Cl1 Ga1 Cl2 100.939(12)
N2 C3 C4 125.60(11)
N2 C3 C1 116.20(10)
C4 C3 C1 118.18(10)
C3 N2 C15 118.58(10)
C3 N2 Ga1 118.15(8)
C15 N2 Ga1 122.60(7)
C1 N1 C9 119.23(10)
C1 N1 Ga1 116.05(8)
C9 N1 Ga1 124.25(7)
C3 C4 H2A 109.5
C3 C4 H2B 109.5
H2A C4 H2B 109.5
C3 C4 H2C 109.5
H2A C4 H2C 109.5
H2B C4 H2C 109.5
C5 N3 C21 119.08(10)
C5 N3 Ga1 116.86(8)
C21 N3 Ga1 124.03(7)
N1 C1 C2 125.76(11)
N1 C1 C3 115.03(10)
C2 C1 C3 119.18(10)
C7 N4 C27 120.43(9)
C7 N4 Ga1 115.86(8)
C27 N4 Ga1 123.71(7)
C1 C2 H4A 109.5
C1 C2 H4B 109.5
H4A C2 H4B 109.5
C1 C2 H4C 109.5
H4A C2 H4C 109.5
H4B C2 H4C 109.5
N3 C5 C6 125.82(10)
N3 C5 C7 115.76(10)
C6 C5 C7 118.42(10)
C5 C6 H6A 109.5
C5 C6 H6B 109.5
H6A C6 H6B 109.5
C5 C6 H6C 109.5
H6A C6 H6C 109.5
H6B C6 H6C 109.5
N4 C7 C8 125.57(11)
N4 C7 C5 115.43(10)
C8 C7 C5 118.99(10)
C7 C8 H8A 109.5
C7 C8 H8B 109.5
H8A C8 H8B 109.5
C7 C8 H8C 109.5
H8A C8 H8C 109.5
H8B C8 H8C 109.5
C16 C15 C20 121.23(11)
C16 C15 N2 120.58(10)
C20 C15 N2 118.18(11)
C15 C20 C19 119.01(13)
C15 C20 H12 120.5
C19 C20 H12 120.5
C18 C19 C20 120.37(14)
C18 C19 H13 119.8
C20 C19 H13 119.8
C19 C18 C17 120.02(13)
C19 C18 H14 120.0
C17 C18 H14 120.0
C18 C17 C16 120.22(13)
C18 C17 H15 119.9
C16 C17 H15 119.9
C15 C16 C17 119.14(12)
C15 C16 H16 120.4
C17 C16 H16 120.4
C14 C9 C10 121.15(11)
C14 C9 N1 117.89(10)
C10 C9 N1 120.97(10)
C13 C14 C9 119.41(11)
C13 C14 H22 120.3
C9 C14 H22 120.3
C12 C13 C14 119.97(12)
C12 C13 H23 120.0
C14 C13 H23 120.0
C13 C12 C11 120.56(12)
C13 C12 H24 119.7
C11 C12 H24 119.7
C12 C11 C10 120.00(12)
C12 C11 H25 120.0
C10 C11 H25 120.0
C9 C10 C11 118.87(11)
C9 C10 H26 120.6
C11 C10 H26 120.6
C22 C21 C26 121.26(11)
C22 C21 N3 117.71(10)
C26 C21 N3 121.00(10)
C21 C22 C23 118.77(11)
C21 C22 H32 120.6
C23 C22 H32 120.6
C24 C23 C22 120.78(12)
C24 C23 H33 119.6
C22 C23 H33 119.6
C23 C24 C25 119.73(11)
C23 C24 H34 120.1
C25 C24 H34 120.1
C24 C25 C26 120.42(12)
C24 C25 H35 119.8
C26 C25 H35 119.8
C21 C26 C25 119.04(12)
C21 C26 H36 120.5
C25 C26 H36 120.5
C32 C27 C28 121.35(11)
C32 C27 N4 119.40(11)
C28 C27 N4 119.23(11)
C27 C28 C29 118.44(13)
C27 C28 H42 120.8
C29 C28 H42 120.8
C30 C29 C28 120.76(13)
C30 C29 H43 119.6
C28 C29 H43 119.6
C29 C30 C31 119.98(12)
C29 C30 H44 120.0
C31 C30 H44 120.0
C30 C31 C32 120.16(13)
C30 C31 H45 119.9
C32 C31 H45 119.9
C27 C32 C31 119.31(13)
C27 C32 H46 120.3
C31 C32 H46 120.3
Cl6 Ga2 Cl5 109.786(14)
Cl6 Ga2 Cl3 110.024(16)
Cl5 Ga2 Cl3 110.038(16)
Cl6 Ga2 Cl4 110.250(14)
Cl5 Ga2 Cl4 108.725(15)
Cl3 Ga2 Cl4 107.985(16)

loop_
_geom_bond_atom_site_label_1
_geom_bond_atom_site_label_2
_geom_bond_distance
Ga1 N3 2.1065(10)
Ga1 N2 2.1171(10)
Ga1 N4 2.1430(9)
Ga1 N1 2.1980(10)
Ga1 Cl1 2.2216(3)
Ga1 Cl2 2.2465(3)
C3 N2 1.2788(15)
C3 C4 1.4914(16)
C3 C1 1.5054(16)
N2 C15 1.4428(15)
N1 C1 1.2785(15)
N1 C9 1.4346(15)
C4 H2A 0.9800
C4 H2B 0.9800
C4 H2C 0.9800
N3 C5 1.2823(14)
N3 C21 1.4414(14)
C1 C2 1.4926(17)
N4 C7 1.2815(15)
N4 C27 1.4368(14)
C2 H4A 0.9800
C2 H4B 0.9800
C2 H4C 0.9800
C5 C6 1.4921(16)
C5 C7 1.5064(16)
C6 H6A 0.9800
C6 H6B 0.9800
C6 H6C 0.9800
C7 C8 1.4924(15)
C8 H8A 0.9800
C8 H8B 0.9800
C8 H8C 0.9800
C15 C16 1.3817(16)
C15 C20 1.3849(17)
C20 C19 1.391(2)
C20 H12 0.9500
C19 C18 1.383(2)
C19 H13 0.9500
C18 C17 1.384(2)
C18 H14 0.9500
C17 C16 1.3921(18)
C17 H15 0.9500
C16 H16 0.9500
C9 C14 1.3874(16)
C9 C10 1.3904(16)
C14 C13 1.3872(18)
C14 H22 0.9500
C13 C12 1.3832(19)
C13 H23 0.9500
C12 C11 1.3870(19)
C12 H24 0.9500
C11 C10 1.3944(18)
C11 H25 0.9500
C10 H26 0.9500
C21 C22 1.3874(16)
C21 C26 1.3898(17)
C22 C23 1.3916(16)
C22 H32 0.9500
C23 C24 1.3862(19)
C23 H33 0.9500
C24 C25 1.3863(19)
C24 H34 0.9500
C25 C26 1.3921(17)
C25 H35 0.9500
C26 H36 0.9500
C27 C32 1.3860(17)
C27 C28 1.3916(17)
C28 C29 1.3964(18)
C28 H42 0.9500
C29 C30 1.385(2)
C29 H43 0.9500
C30 C31 1.386(2)
C30 H44 0.9500
C31 C32 1.3923(18)
C31 H45 0.9500
C32 H46 0.9500
Ga2 Cl6 2.1659(3)
Ga2 Cl5 2.1720(4)
Ga2 Cl3 2.1759(4)
Ga2 Cl4 2.1824(4)
